data_7206654
loop_
_publ_author_name
'Li, Xin-Zhi'
'Zhou, Xiao-Ping'
'Li, Dan'
'Yin, Ye-Gao'

_publ_section_title
;
 Controlling interpenetration in CuCN coordination polymers by size of the
 pendant substituents of terpyridine ligands
;
_journal_issue 22
_journal_name_full CrystEngComm
_journal_page_first 6759
_journal_paper_doi 10.1039/c1ce05565h
_journal_volume 13
_journal_year 2011
_chemical_formula_sum 'C78 H63 Cu6 N15'
_chemical_formula_weight 1591.68
_chemical_name_systematic
;
?
;
_space_group_IT_number 14
_symmetry_cell_setting monoclinic
_symmetry_space_group_name_Hall '-P 2ybc'
_symmetry_space_group_name_H-M 'P 1 21/c 1'
_atom_sites_solution_hydrogens geom
_atom_sites_solution_primary direct
_atom_sites_solution_secondary difmap
_audit_creation_method SHELXL-97
_cell_angle_alpha 90.00
_cell_angle_beta 118.922(2)
_cell_angle_gamma 90.00
_cell_formula_units_Z 4
_cell_length_a 23.568(3)
_cell_length_b 14.2616(16)
_cell_length_c 24.342(4)
_cell_measurement_temperature 298(2)
_cell_volume 7161.3(17)
_computing_cell_refinement 'SAINT-PLUS, Ver. 6.0, 1997'
_computing_data_collection 'SMART, 1998.'
_computing_data_reduction 'SAINT-PLUS, Ver. 6.0, 1997'
_computing_molecular_graphics 'XP, Ver. 6.10, Bruker AXS Inc., 2000.'
_computing_publication_material 'SHELXTL-Bruker AXS Inc., 1998.'
_computing_structure_refinement 'SHELXL-97 (Sheldrick, 1997)'
_computing_structure_solution 'SHELXS-97 (Sheldrick, 1990)'
_diffrn_ambient_temperature 298(2)
_diffrn_measured_fraction_theta_full 0.998
_diffrn_measured_fraction_theta_max 0.998
_diffrn_measurement_device_type 'Bruker Apex CCD'
_diffrn_measurement_method '\w scan'
_diffrn_radiation_monochromator graphite
_diffrn_radiation_source 'fine-focus sealed tube'
_diffrn_radiation_type MoK\a
_diffrn_radiation_wavelength 0.71073
_diffrn_reflns_av_R_equivalents 0.0418
_diffrn_reflns_av_sigmaI/netI 0.0532
_diffrn_reflns_limit_h_max 28
_diffrn_reflns_limit_h_min -25
_diffrn_reflns_limit_k_max 16
_diffrn_reflns_limit_k_min -16
_diffrn_reflns_limit_l_max 18
_diffrn_reflns_limit_l_min -28
_diffrn_reflns_number 36875
_diffrn_reflns_theta_full 25.00
_diffrn_reflns_theta_max 25.00
_diffrn_reflns_theta_min 0.99
_exptl_absorpt_coefficient_mu 1.805
_exptl_absorpt_correction_T_max 0.724
_exptl_absorpt_correction_T_min 0.656
_exptl_absorpt_correction_type multi-scan
_exptl_absorpt_process_details 'Bruker SADABS'
_exptl_crystal_colour yellow
_exptl_crystal_density_diffrn 1.476
_exptl_crystal_density_method 'not measured'
_exptl_crystal_description block
_exptl_crystal_F_000 3240
_exptl_crystal_size_max 0.27
_exptl_crystal_size_mid 0.23
_exptl_crystal_size_min 0.22
_refine_diff_density_max 1.243
_refine_diff_density_min -0.323
_refine_diff_density_rms 0.104
_refine_ls_extinction_method none
_refine_ls_goodness_of_fit_ref 1.001
_refine_ls_hydrogen_treatment constr
_refine_ls_matrix_type full
_refine_ls_number_parameters 902
_refine_ls_number_reflns 12592
_refine_ls_number_restraints 2
_refine_ls_restrained_S_all 1.001
_refine_ls_R_factor_all 0.1133
_refine_ls_R_factor_gt 0.0604
_refine_ls_shift/su_max 0.001
_refine_ls_shift/su_mean 0.000
_refine_ls_structure_factor_coef Fsqd
_refine_ls_weighting_details 'calc w=1/[\s^2^(Fo^2^)+(0.0996P)^2^+1.1282P] where P=(Fo^2^+2Fc^2^)/3'
_refine_ls_weighting_scheme calc
_refine_ls_wR_factor_gt 0.1462
_refine_ls_wR_factor_ref 0.1886
_reflns_number_gt 6997
_reflns_number_total 12592
_reflns_threshold_expression >2sigma(I)
_cod_data_source_file c1ce05565h.txt
_cod_data_source_block 3
_cod_original_cell_volume 7161.2(16)
_cod_original_sg_symbol_H-M P2(1)/c
_cod_database_code 7206654

loop_
_symmetry_equiv_pos_as_xyz
'x, y, z'
'-x, y+1/2, -z+1/2'
'-x, -y, -z'
'x, -y-1/2, z-1/2'

loop_
_atom_site_label
_atom_site_type_symbol
_atom_site_fract_x
_atom_site_fract_y
_atom_site_fract_z
_atom_site_U_iso_or_equiv
_atom_site_adp_type
_atom_site_occupancy
_atom_site_symmetry_multiplicity
_atom_site_calc_flag
_atom_site_refinement_flags
_atom_site_disorder_assembly
_atom_site_disorder_group
Cu1 Cu 0.45673(4) 0.55526(5) 0.22711(4) 0.0605(2) Uani 1 1 d . . .
Cu2 Cu 0.40091(4) 0.52790(5) 0.39781(4) 0.0615(2) Uani 1 1 d . . .
Cu3 Cu 0.37406(4) 0.72728(5) 0.54838(4) 0.0587(2) Uani 1 1 d . . .
Cu4 Cu 0.08657(4) -0.03398(5) 0.59334(4) 0.0630(2) Uani 1 1 d . . .
Cu5 Cu 0.02250(4) -0.05460(5) 0.75869(4) 0.0589(2) Uani 1 1 d . . .
Cu6 Cu 0.10768(4) -0.27550(5) 0.93653(4) 0.0634(2) Uani 1 1 d . . .
C1 C 0.4224(3) 0.5357(3) 0.3329(3) 0.0487(14) Uani 1 1 d . . .
C2 C 0.3825(3) 0.6533(4) 0.4895(3) 0.0461(14) Uani 1 1 d . . .
C3 C 0.4292(3) 0.8709(4) 0.6545(3) 0.0574(16) Uani 1 1 d . . .
C4 C 0.0661(3) -0.0441(3) 0.6590(3) 0.0484(14) Uani 1 1 d . . .
C5 C 0.0494(3) -0.1347(4) 0.8280(3) 0.0528(15) Uani 1 1 d . . .
C6 C 0.0996(3) -0.3437(4) 0.9980(3) 0.0516(15) Uani 1 1 d . . .
C7 C 0.2678(3) 0.5883(4) 0.5251(3) 0.0665(17) Uani 1 1 d . . .
H7 H 0.2859 0.5563 0.5040 0.080 Uiso 1 1 calc R . .
C8 C 0.2181(3) 0.5464(4) 0.5299(3) 0.0655(18) Uani 1 1 d . . .
H8 H 0.2040 0.4870 0.5132 0.079 Uiso 1 1 calc R . .
C9 C 0.1890(3) 0.5921(4) 0.5594(3) 0.0489(13) Uani 1 1 d . . .
C10 C 0.2129(3) 0.6798(4) 0.5840(3) 0.0529(14) Uani 1 1 d . . .
H10 H 0.1950 0.7140 0.6044 0.063 Uiso 1 1 calc R . .
C11 C 0.2641(3) 0.7160(4) 0.5779(3) 0.0556(15) Uani 1 1 d . . .
H11 H 0.2800 0.7746 0.5951 0.067 Uiso 1 1 calc R . .
C12 C 0.1354(3) 0.5477(4) 0.5669(3) 0.0494(13) Uani 1 1 d . . .
C13 C 0.0893(2) 0.6020(4) 0.5714(2) 0.0514(14) Uani 1 1 d . . .
H13 H 0.0904 0.6669 0.5689 0.062 Uiso 1 1 calc R . .
C14 C 0.0413(2) 0.5591(4) 0.5797(2) 0.0458(13) Uani 1 1 d . . .
C15 C 0.0418(2) 0.4619(3) 0.5810(2) 0.0475(13) Uani 1 1 d . . .
H15 H 0.0098 0.4298 0.5853 0.057 Uiso 1 1 calc R . .
C16 C 0.0896(2) 0.4122(3) 0.5759(2) 0.0458(13) Uani 1 1 d . . .
C17 C -0.0078(3) 0.6123(4) 0.5892(3) 0.0495(13) Uani 1 1 d . . .
C18 C -0.0010(3) 0.7074(4) 0.6025(3) 0.0672(17) Uani 1 1 d . . .
H18 H 0.0330 0.7403 0.6023 0.081 Uiso 1 1 calc R . .
C19 C -0.0441(3) 0.7536(4) 0.6161(3) 0.078(2) Uani 1 1 d . . .
H19 H -0.0387 0.8175 0.6249 0.094 Uiso 1 1 calc R . .
C20 C -0.0957(3) 0.7068(5) 0.6170(3) 0.0743(19) Uani 1 1 d . . .
C21 C -0.1022(3) 0.6136(4) 0.6024(3) 0.0710(18) Uani 1 1 d . . .
H21 H -0.1365 0.5808 0.6020 0.085 Uiso 1 1 calc R . .
C22 C -0.0607(3) 0.5671(4) 0.5885(3) 0.0608(16) Uani 1 1 d . . .
H22 H -0.0676 0.5038 0.5782 0.073 Uiso 1 1 calc R . .
C23 C -0.1226(6) 0.7356(7) 0.7031(6) 0.168(5) Uani 1 1 d . . .
H23A H -0.1539 0.7627 0.7129 0.253 Uiso 1 1 calc R . .
H23B H -0.0808 0.7628 0.7295 0.253 Uiso 1 1 calc R . .
H23C H -0.1205 0.6691 0.7101 0.253 Uiso 1 1 calc R . .
C24 C -0.1418(5) 0.7540(6) 0.6368(5) 0.120(3) Uani 1 1 d . . .
H24 H -0.1826 0.7194 0.6135 0.144 Uiso 1 1 calc R . .
C25 C -0.1590(4) 0.8496(6) 0.6145(5) 0.137(4) Uani 1 1 d . . .
H25A H -0.1868 0.8752 0.6292 0.205 Uiso 1 1 calc R . .
H25B H -0.1811 0.8500 0.5694 0.205 Uiso 1 1 calc R . .
H25C H -0.1203 0.8868 0.6299 0.205 Uiso 1 1 calc R . .
C26 C 0.0910(2) 0.3082(3) 0.5794(2) 0.0463(13) Uani 1 1 d . . .
C27 C 0.0658(3) 0.2604(4) 0.6124(3) 0.0659(17) Uani 1 1 d . . .
H27 H 0.0482 0.2938 0.6334 0.079 Uiso 1 1 calc R . .
C28 C 0.0665(3) 0.1646(4) 0.6142(3) 0.0685(18) Uani 1 1 d . . .
H28 H 0.0485 0.1352 0.6363 0.082 Uiso 1 1 calc R . .
C29 C 0.1161(3) 0.1577(4) 0.5551(3) 0.0635(16) Uani 1 1 d . . .
H29 H 0.1334 0.1228 0.5344 0.076 Uiso 1 1 calc R . .
C30 C 0.1178(3) 0.2534(4) 0.5514(3) 0.0619(16) Uani 1 1 d . . .
H30 H 0.1371 0.2813 0.5300 0.074 Uiso 1 1 calc R . .
C31 C -0.0603(3) 0.1142(4) 0.7390(3) 0.0570(15) Uani 1 1 d . . .
H31 H -0.0312 0.1421 0.7285 0.068 Uiso 1 1 calc R . .
C32 C -0.1074(2) 0.1698(4) 0.7401(3) 0.0550(15) Uani 1 1 d . . .
H32 H -0.1085 0.2336 0.7319 0.066 Uiso 1 1 calc R . .
C33 C -0.1533(2) 0.1310(3) 0.7534(2) 0.0464(13) Uani 1 1 d . . .
C34 C -0.1485(3) 0.0357(4) 0.7644(3) 0.0518(14) Uani 1 1 d . . .
H34 H -0.1789 0.0051 0.7719 0.062 Uiso 1 1 calc R . .
C35 C -0.0988(3) -0.0138(4) 0.7640(3) 0.0553(15) Uani 1 1 d . . .
H35 H -0.0962 -0.0776 0.7728 0.066 Uiso 1 1 calc R . .
C36 C -0.2048(3) 0.1870(4) 0.7569(2) 0.0484(13) Uani 1 1 d . . .
C37 C -0.2000(3) 0.2837(4) 0.7652(3) 0.0576(15) Uani 1 1 d . . .
H37 H -0.1638 0.3154 0.7689 0.069 Uiso 1 1 calc R . .
C38 C -0.2492(3) 0.3324(4) 0.7678(3) 0.0588(15) Uani 1 1 d . . .
C39 C -0.3018(3) 0.2814(4) 0.7621(3) 0.0608(16) Uani 1 1 d . . .
H39 H -0.3362 0.3121 0.7628 0.073 Uiso 1 1 calc R . .
C40 C -0.3033(2) 0.1854(4) 0.7554(3) 0.0497(13) Uani 1 1 d . . .
C41 C -0.2480(3) 0.4368(4) 0.7775(3) 0.0658(17) Uani 1 1 d . . .
C42 C -0.2336(3) 0.4969(5) 0.7427(4) 0.085(2) Uani 1 1 d . . .
H42 H -0.2192 0.4739 0.7158 0.101 Uiso 1 1 calc R . .
C43 C -0.2407(3) 0.5953(5) 0.7474(3) 0.080(2) Uani 1 1 d . . .
H43 H -0.2322 0.6365 0.7227 0.096 Uiso 1 1 calc R . .
C44 C -0.2598(3) 0.6291(4) 0.7879(3) 0.0709(18) Uani 1 1 d . . .
C45 C -0.2714(3) 0.5679(5) 0.8260(3) 0.084(2) Uani 1 1 d . . .
H45 H -0.2825 0.5912 0.8552 0.101 Uiso 1 1 calc R . .
C46 C -0.2663(4) 0.4714(4) 0.8199(4) 0.090(2) Uani 1 1 d . . .
H46 H -0.2751 0.4301 0.8444 0.108 Uiso 1 1 calc R . .
C47 C -0.2444(4) 0.8014(5) 0.7651(4) 0.115(3) Uani 1 1 d . . .
H47A H -0.2560 0.8649 0.7684 0.173 Uiso 1 1 calc R . .
H47B H -0.2592 0.7867 0.7218 0.173 Uiso 1 1 calc R . .
H47C H -0.1982 0.7945 0.7885 0.173 Uiso 1 1 calc R . .
C48 C -0.2763(4) 0.7346(5) 0.7914(4) 0.096(2) Uani 1 1 d . . .
H48 H -0.2608 0.7507 0.8355 0.116 Uiso 1 1 calc R . .
C49 C -0.3517(4) 0.7448(6) 0.7553(4) 0.144(4) Uani 1 1 d . . .
H49A H -0.3633 0.8083 0.7584 0.215 Uiso 1 1 calc R . .
H49B H -0.3704 0.7034 0.7734 0.215 Uiso 1 1 calc R . .
H49C H -0.3678 0.7289 0.7119 0.215 Uiso 1 1 calc R . .
C50 C -0.3581(2) 0.1291(4) 0.7510(2) 0.0476(13) Uani 1 1 d . . .
C51 C -0.4040(3) 0.1655(4) 0.7650(3) 0.0713(19) Uani 1 1 d . . .
H51 H -0.4006 0.2274 0.7782 0.086 Uiso 1 1 calc R . .
C52 C -0.4543(3) 0.1115(4) 0.7595(3) 0.0713(19) Uani 1 1 d . . .
H52 H -0.4832 0.1377 0.7710 0.086 Uiso 1 1 calc R . .
C53 C -0.4201(3) -0.0116(4) 0.7251(3) 0.0538(14) Uani 1 1 d . . .
H53 H -0.4256 -0.0730 0.7105 0.065 Uiso 1 1 calc R . .
C54 C -0.3674(3) 0.0365(3) 0.7310(3) 0.0507(14) Uani 1 1 d . . .
H54 H -0.3378 0.0074 0.7217 0.061 Uiso 1 1 calc R . .
C55 C 0.2205(3) -0.2844(4) 0.9106(3) 0.0580(15) Uani 1 1 d . . .
H55 H 0.2050 -0.2253 0.8939 0.070 Uiso 1 1 calc R . .
C56 C 0.2726(3) -0.3195(4) 0.9063(3) 0.0523(14) Uani 1 1 d . . .
H56 H 0.2915 -0.2842 0.8873 0.063 Uiso 1 1 calc R . .
C57 C 0.2968(3) -0.4074(4) 0.9303(3) 0.0531(14) Uani 1 1 d . . .
C58 C 0.2673(3) -0.4548(4) 0.9588(3) 0.0717(19) Uani 1 1 d . . .
H58 H 0.2822 -0.5137 0.9761 0.086 Uiso 1 1 calc R . .
C59 C 0.2155(3) -0.4150(4) 0.9618(3) 0.0697(18) Uani 1 1 d . . .
H59 H 0.1965 -0.4481 0.9817 0.084 Uiso 1 1 calc R . .
C60 C 0.3527(3) -0.4489(4) 0.9271(3) 0.0548(14) Uani 1 1 d . . .
C61 C 0.3998(3) -0.3916(4) 0.9265(2) 0.0516(14) Uani 1 1 d . . .
H61 H 0.3969 -0.3268 0.9288 0.062 Uiso 1 1 calc R . .
C62 C 0.4513(3) -0.4313(4) 0.9225(2) 0.0492(13) Uani 1 1 d . . .
C63 C 0.4535(3) -0.5292(4) 0.9216(2) 0.0531(14) Uani 1 1 d . . .
H63 H 0.4879 -0.5592 0.9202 0.064 Uiso 1 1 calc R . .
C64 C 0.4049(3) -0.5813(4) 0.9227(2) 0.0512(14) Uani 1 1 d . . .
C65 C 0.5011(3) -0.3724(4) 0.9185(2) 0.0519(14) Uani 1 1 d . . .
C66 C 0.4958(3) -0.2765(4) 0.9138(3) 0.077(2) Uani 1 1 d . . .
H66 H 0.4601 -0.2475 0.9132 0.093 Uiso 1 1 calc R . .
C67 C 0.5424(3) -0.2222(5) 0.9099(3) 0.086(2) Uani 1 1 d . . .
H67 H 0.5375 -0.1574 0.9074 0.104 Uiso 1 1 calc R . .
C68 C 0.5956(3) -0.2609(5) 0.9098(3) 0.079(2) Uani 1 1 d . B .
C69 C 0.6014(3) -0.3574(5) 0.9140(3) 0.079(2) Uani 1 1 d . . .
H69 H 0.6365 -0.3862 0.9134 0.095 Uiso 1 1 calc R . .
C70 C 0.5553(3) -0.4116(4) 0.9192(3) 0.0673(17) Uani 1 1 d . . .
H70 H 0.5609 -0.4763 0.9233 0.081 Uiso 1 1 calc R . .
C74 C 0.4051(3) -0.6866(4) 0.9205(3) 0.0511(13) Uani 1 1 d . . .
C75 C 0.3552(3) -0.7388(4) 0.9194(3) 0.0734(19) Uani 1 1 d . . .
H75 H 0.3211 -0.7085 0.9211 0.088 Uiso 1 1 calc R . .
C76 C 0.3554(3) -0.8346(4) 0.9158(3) 0.079(2) Uani 1 1 d . . .
H76 H 0.3216 -0.8677 0.9162 0.094 Uiso 1 1 calc R . .
C77 C 0.4498(3) -0.8327(4) 0.9130(3) 0.077(2) Uani 1 1 d . . .
H77 H 0.4832 -0.8640 0.9108 0.092 Uiso 1 1 calc R . .
C78 C 0.4527(3) -0.7360(4) 0.9176(3) 0.0699(18) Uani 1 1 d . . .
H78 H 0.4877 -0.7045 0.9187 0.084 Uiso 1 1 calc R . .
N1 N 0.4349(3) 0.5413(3) 0.2939(3) 0.0808(17) Uani 1 1 d . . .
N2 N 0.3873(3) 0.6072(4) 0.4549(3) 0.0825(17) Uani 1 1 d . . .
N3 N 0.4097(3) 0.8209(4) 0.6123(3) 0.0798(16) Uani 1 1 d . . .
N4 N 0.0504(3) -0.0439(3) 0.6959(3) 0.0847(17) Uani 1 1 d . . .
N5 N 0.0711(3) -0.1852(4) 0.8698(3) 0.0824(17) Uani 1 1 d . . .
N6 N 0.0960(3) -0.3883(4) 1.0336(3) 0.0883(18) Uani 1 1 d . . .
N7 N 0.2916(2) 0.6722(3) 0.5490(2) 0.0554(12) Uani 1 1 d . . .
N8 N 0.1368(2) 0.4542(3) 0.5685(2) 0.0509(11) Uani 1 1 d . . .
N9 N 0.0913(2) 0.1110(3) 0.5864(2) 0.0541(12) Uani 1 1 d . . .
N10 N -0.0538(2) 0.0230(3) 0.7520(2) 0.0499(11) Uani 1 1 d . . .
N11 N -0.25544(19) 0.1380(3) 0.75250(18) 0.0471(11) Uani 1 1 d . . .
N12 N -0.4644(2) 0.0233(3) 0.7387(2) 0.0526(12) Uani 1 1 d . . .
N13 N 0.1912(2) -0.3302(3) 0.9373(2) 0.0581(12) Uani 1 1 d . . .
N14 N 0.3544(2) -0.5425(3) 0.9252(2) 0.0537(12) Uani 1 1 d . . .
N15 N 0.4022(2) -0.8828(3) 0.9117(2) 0.0606(13) Uani 1 1 d . . .
C72 C 0.6474(4) -0.2029(6) 0.9050(4) 0.114(3) Uani 1 1 d D . .
H72 H 0.6538 -0.2297 0.8713 0.137 Uiso 1 1 calc R A 1
C71 C 0.6298(18) -0.0993(16) 0.890(2) 0.28(3) Uani 0.50 1 d PD B 1
H71A H 0.6645 -0.0674 0.8875 0.420 Uiso 0.50 1 calc PR B 1
H71B H 0.6229 -0.0714 0.9218 0.420 Uiso 0.50 1 calc PR B 1
H71C H 0.5909 -0.0942 0.8499 0.420 Uiso 0.50 1 calc PR B 1
C71' C 0.6247(14) -0.1097(12) 0.8751(13) 0.106(9) Uani 0.50 1 d PD B 2
H71D H 0.5879 -0.1176 0.8342 0.160 Uiso 0.50 1 calc PR B 2
H71E H 0.6590 -0.0791 0.8714 0.160 Uiso 0.50 1 calc PR B 2
H71F H 0.6126 -0.0721 0.9006 0.160 Uiso 0.50 1 calc PR B 2
C73 C 0.7104(4) -0.2047(7) 0.9633(5) 0.163(4) Uani 1 1 d . B .
H73A H 0.7412 -0.1671 0.9579 0.244 Uiso 1 1 calc R . .
H73B H 0.7259 -0.2681 0.9725 0.244 Uiso 1 1 calc R . .
H73C H 0.7052 -0.1801 0.9973 0.244 Uiso 1 1 calc R . .

loop_
_atom_site_aniso_label
_atom_site_aniso_U_11
_atom_site_aniso_U_22
_atom_site_aniso_U_33
_atom_site_aniso_U_23
_atom_site_aniso_U_13
_atom_site_aniso_U_12
Cu1 0.0723(5) 0.0575(5) 0.0690(5) 0.0088(4) 0.0478(4) 0.0109(4)
Cu2 0.0797(5) 0.0515(4) 0.0733(5) -0.0086(4) 0.0529(5) -0.0033(4)
Cu3 0.0684(5) 0.0540(4) 0.0727(5) -0.0138(4) 0.0492(4) -0.0117(3)
Cu4 0.0878(6) 0.0479(4) 0.0765(5) -0.0067(4) 0.0582(5) 0.0003(4)
Cu5 0.0713(5) 0.0543(4) 0.0693(5) 0.0065(4) 0.0486(4) 0.0075(3)
Cu6 0.0762(5) 0.0552(5) 0.0778(6) 0.0185(4) 0.0523(5) 0.0121(4)
C1 0.072(4) 0.046(3) 0.053(4) 0.002(3) 0.050(3) 0.003(3)
C2 0.061(4) 0.044(3) 0.056(4) -0.021(3) 0.047(3) -0.006(2)
C3 0.083(4) 0.049(3) 0.061(4) -0.029(3) 0.052(4) -0.033(3)
C4 0.077(4) 0.044(3) 0.060(4) 0.005(3) 0.061(3) 0.001(3)
C5 0.075(4) 0.040(3) 0.061(4) 0.028(3) 0.047(3) 0.026(3)
C6 0.069(4) 0.043(3) 0.064(4) 0.024(3) 0.048(3) 0.002(3)
C7 0.074(4) 0.056(4) 0.096(5) -0.024(3) 0.062(4) -0.012(3)
C8 0.066(4) 0.049(3) 0.101(5) -0.028(3) 0.057(4) -0.022(3)
C9 0.052(3) 0.043(3) 0.059(4) 0.001(3) 0.032(3) -0.006(2)
C10 0.063(4) 0.048(3) 0.068(4) -0.012(3) 0.048(3) -0.008(3)
C11 0.072(4) 0.043(3) 0.073(4) -0.011(3) 0.051(4) -0.013(3)
C12 0.059(4) 0.046(3) 0.051(3) -0.001(3) 0.033(3) -0.005(3)
C13 0.051(3) 0.043(3) 0.059(4) -0.001(3) 0.025(3) -0.005(3)
C14 0.050(3) 0.044(3) 0.045(3) 0.002(2) 0.024(3) -0.002(2)
C15 0.046(3) 0.047(3) 0.056(3) -0.001(3) 0.029(3) -0.005(2)
C16 0.049(3) 0.042(3) 0.048(3) 0.002(2) 0.024(3) -0.005(2)
C17 0.051(3) 0.046(3) 0.053(3) 0.005(3) 0.027(3) 0.006(3)
C18 0.061(4) 0.058(4) 0.081(5) -0.008(3) 0.034(4) -0.002(3)
C19 0.080(5) 0.060(4) 0.097(5) -0.020(4) 0.045(4) 0.004(4)
C20 0.068(4) 0.080(5) 0.077(5) -0.004(4) 0.036(4) 0.012(4)
C21 0.072(4) 0.066(4) 0.091(5) -0.009(4) 0.052(4) 0.003(3)
C22 0.060(4) 0.055(4) 0.075(4) 0.002(3) 0.039(3) 0.000(3)
C23 0.241(14) 0.156(10) 0.193(12) -0.001(9) 0.171(12) 0.045(9)
C24 0.131(8) 0.115(7) 0.138(8) -0.011(6) 0.083(7) 0.041(6)
C25 0.115(7) 0.129(8) 0.159(9) -0.013(7) 0.061(7) 0.051(6)
C26 0.048(3) 0.043(3) 0.052(3) 0.000(3) 0.028(3) -0.002(2)
C27 0.080(4) 0.046(3) 0.101(5) -0.009(3) 0.067(4) -0.005(3)
C28 0.083(4) 0.049(4) 0.110(5) -0.004(3) 0.076(4) -0.002(3)
C29 0.087(5) 0.055(4) 0.077(4) 0.003(3) 0.062(4) 0.011(3)
C30 0.075(4) 0.055(4) 0.078(4) 0.013(3) 0.055(4) 0.007(3)
C31 0.060(4) 0.055(4) 0.065(4) 0.017(3) 0.037(3) 0.006(3)
C32 0.050(3) 0.044(3) 0.076(4) 0.013(3) 0.035(3) 0.004(3)
C33 0.047(3) 0.041(3) 0.052(3) 0.004(2) 0.024(3) 0.003(2)
C34 0.062(4) 0.046(3) 0.065(4) -0.001(3) 0.044(3) -0.005(3)
C35 0.074(4) 0.039(3) 0.073(4) 0.007(3) 0.052(4) 0.005(3)
C36 0.050(3) 0.041(3) 0.052(3) 0.005(3) 0.024(3) 0.003(2)
C37 0.047(3) 0.048(3) 0.081(4) 0.003(3) 0.033(3) -0.002(3)
C38 0.051(4) 0.045(3) 0.077(4) 0.002(3) 0.029(3) 0.000(3)
C39 0.048(3) 0.043(3) 0.088(5) -0.004(3) 0.030(3) 0.001(3)
C40 0.041(3) 0.047(3) 0.060(4) -0.004(3) 0.023(3) 0.001(2)
C41 0.048(3) 0.047(4) 0.102(5) -0.011(4) 0.036(4) -0.003(3)
C42 0.084(5) 0.053(4) 0.124(6) 0.010(4) 0.056(5) -0.001(3)
C43 0.094(5) 0.046(4) 0.106(6) -0.003(4) 0.052(5) 0.004(3)
C44 0.068(4) 0.048(4) 0.081(5) 0.005(3) 0.024(4) 0.004(3)
C45 0.092(5) 0.060(4) 0.097(6) -0.009(4) 0.044(5) 0.006(4)
C46 0.107(6) 0.048(4) 0.124(6) -0.003(4) 0.063(5) 0.003(4)
C47 0.129(7) 0.057(5) 0.162(9) 0.012(5) 0.073(7) -0.008(4)
C48 0.118(7) 0.072(5) 0.082(5) -0.001(4) 0.035(5) 0.022(5)
C49 0.107(7) 0.132(8) 0.144(9) -0.008(6) 0.023(6) 0.053(6)
C50 0.047(3) 0.042(3) 0.054(3) 0.000(3) 0.025(3) 0.000(2)
C51 0.066(4) 0.059(4) 0.106(5) -0.035(4) 0.055(4) -0.015(3)
C52 0.067(4) 0.065(4) 0.103(5) -0.032(4) 0.058(4) -0.013(3)
C53 0.064(4) 0.041(3) 0.066(4) -0.001(3) 0.039(3) -0.001(3)
C54 0.052(3) 0.042(3) 0.067(4) 0.002(3) 0.035(3) 0.005(2)
C55 0.074(4) 0.051(3) 0.065(4) 0.010(3) 0.047(4) 0.011(3)
C56 0.058(4) 0.050(3) 0.058(4) 0.001(3) 0.035(3) 0.002(3)
C57 0.055(3) 0.051(3) 0.060(4) -0.002(3) 0.033(3) 0.003(3)
C58 0.068(4) 0.052(4) 0.107(5) 0.015(3) 0.052(4) 0.017(3)
C59 0.072(4) 0.065(4) 0.092(5) 0.025(4) 0.055(4) 0.015(3)
C60 0.059(4) 0.057(4) 0.054(4) -0.004(3) 0.031(3) 0.005(3)
C61 0.056(3) 0.046(3) 0.056(4) -0.002(3) 0.029(3) 0.007(3)
C62 0.053(3) 0.053(3) 0.044(3) -0.001(3) 0.026(3) 0.005(3)
C63 0.055(4) 0.060(4) 0.050(3) -0.001(3) 0.030(3) 0.006(3)
C64 0.057(4) 0.053(3) 0.048(3) -0.002(3) 0.029(3) 0.008(3)
C65 0.049(3) 0.057(4) 0.048(3) 0.001(3) 0.021(3) 0.005(3)
C66 0.066(4) 0.061(4) 0.106(6) 0.019(4) 0.042(4) 0.008(3)
C67 0.080(5) 0.070(5) 0.112(6) 0.026(4) 0.049(5) 0.008(4)
C68 0.066(5) 0.090(5) 0.081(5) 0.023(4) 0.037(4) 0.000(4)
C69 0.075(5) 0.091(6) 0.093(5) 0.013(4) 0.057(4) 0.009(4)
C70 0.073(4) 0.062(4) 0.076(5) -0.005(3) 0.043(4) 0.000(3)
C74 0.060(4) 0.044(3) 0.052(3) -0.001(3) 0.029(3) 0.008(3)
C75 0.091(5) 0.055(4) 0.113(6) -0.004(4) 0.079(5) 0.004(3)
C76 0.111(6) 0.051(4) 0.120(6) -0.003(4) 0.092(5) -0.004(4)
C77 0.068(4) 0.055(4) 0.119(6) -0.005(4) 0.054(4) 0.009(3)
C78 0.057(4) 0.051(4) 0.110(6) -0.006(4) 0.047(4) 0.002(3)
N1 0.073(4) 0.057(3) 0.107(5) 0.009(3) 0.039(4) 0.014(3)
N2 0.085(4) 0.072(4) 0.105(5) 0.022(3) 0.057(4) -0.006(3)
N3 0.082(4) 0.078(4) 0.109(5) 0.007(4) 0.070(4) -0.012(3)
N4 0.087(4) 0.051(3) 0.108(5) 0.011(3) 0.041(4) 0.013(3)
N5 0.086(4) 0.076(4) 0.120(5) -0.014(4) 0.078(4) 0.004(3)
N6 0.094(4) 0.070(4) 0.111(5) -0.012(4) 0.058(4) 0.008(3)
N7 0.060(3) 0.051(3) 0.069(3) -0.006(2) 0.042(3) -0.008(2)
N8 0.054(3) 0.048(3) 0.061(3) -0.002(2) 0.036(3) -0.007(2)
N9 0.062(3) 0.048(3) 0.062(3) -0.002(2) 0.037(3) -0.001(2)
N10 0.059(3) 0.049(3) 0.052(3) 0.006(2) 0.034(2) 0.009(2)
N11 0.046(3) 0.041(2) 0.058(3) -0.001(2) 0.029(2) -0.0028(19)
N12 0.057(3) 0.054(3) 0.058(3) -0.007(2) 0.037(3) -0.008(2)
N13 0.065(3) 0.054(3) 0.068(3) 0.008(2) 0.042(3) 0.011(2)
N14 0.059(3) 0.048(3) 0.059(3) 0.001(2) 0.033(3) 0.009(2)
N15 0.075(3) 0.050(3) 0.073(3) 0.000(2) 0.048(3) 0.002(3)
C72 0.085(6) 0.142(8) 0.116(7) 0.033(6) 0.049(6) -0.018(6)
C71 0.09(2) 0.27(5) 0.32(5) 0.20(4) -0.02(2) -0.01(3)
C71' 0.13(2) 0.102(17) 0.113(15) 0.042(12) 0.084(17) -0.036(14)
C73 0.086(7) 0.180(10) 0.200(12) 0.029(9) 0.052(8) -0.044(7)

loop_
_atom_type_symbol
_atom_type_description
_atom_type_scat_dispersion_real
_atom_type_scat_dispersion_imag
_atom_type_scat_source
C C 0.0033 0.0016 'International Tables Vol C Tables 4.2.6.8 and 6.1.1.4'
H H 0.0000 0.0000 'International Tables Vol C Tables 4.2.6.8 and 6.1.1.4'
N N 0.0061 0.0033 'International Tables Vol C Tables 4.2.6.8 and 6.1.1.4'
Cu Cu 0.3201 1.2651 'International Tables Vol C Tables 4.2.6.8 and 6.1.1.4'

loop_
_geom_angle_atom_site_label_1
_geom_angle_atom_site_label_2
_geom_angle_atom_site_label_3
_geom_angle
_geom_angle_site_symmetry_1
_geom_angle_site_symmetry_3
C3 Cu1 N1 137.3(2) 4_575 .
C3 Cu1 N12 108.1(2) 4_575 4_665
N1 Cu1 N12 114.49(19) . 4_665
C1 Cu2 N2 140.7(2) . .
C1 Cu2 N15 101.8(2) . 4
N2 Cu2 N15 117.1(2) . 4
C2 Cu3 N3 148.5(2) . .
C2 Cu3 N7 103.7(2) . .
N3 Cu3 N7 107.41(19) . .
C4 Cu4 N6 140.1(2) . 4
C4 Cu4 N9 100.98(19) . .
N6 Cu4 N9 118.7(2) 4 .
C5 Cu5 N4 131.3(2) . .
C5 Cu5 N10 107.5(2) . .
N4 Cu5 N10 120.9(2) . .
C6 Cu6 N5 148.0(2) . .
C6 Cu6 N13 104.8(2) . .
N5 Cu6 N13 106.89(19) . .
N1 C1 Cu2 179.3(6) . .
N2 C2 Cu3 178.3(5) . .
N3 C3 Cu1 173.9(5) . 4_576
N4 C4 Cu4 174.1(5) . .
N5 C5 Cu5 173.3(5) . .
N6 C6 Cu6 176.3(6) . .
N7 C7 C8 123.6(5) . .
N7 C7 H7 118.2 . .
C8 C7 H7 118.2 . .
C7 C8 C9 120.1(5) . .
C7 C8 H8 119.9 . .
C9 C8 H8 119.9 . .
C8 C9 C10 116.9(5) . .
C8 C9 C12 121.7(5) . .
C10 C9 C12 121.4(5) . .
C9 C10 C11 119.0(5) . .
C9 C10 H10 120.5 . .
C11 C10 H10 120.5 . .
N7 C11 C10 124.0(5) . .
N7 C11 H11 118.0 . .
C10 C11 H11 118.0 . .
N8 C12 C13 124.5(5) . .
N8 C12 C9 114.5(5) . .
C13 C12 C9 121.0(5) . .
C12 C13 C14 119.7(5) . .
C12 C13 H13 120.2 . .
C14 C13 H13 120.2 . .
C13 C14 C15 116.5(5) . .
C13 C14 C17 123.2(5) . .
C15 C14 C17 120.3(5) . .
C14 C15 C16 120.5(5) . .
C14 C15 H15 119.8 . .
C16 C15 H15 119.8 . .
N8 C16 C15 122.9(5) . .
N8 C16 C26 117.1(4) . .
C15 C16 C26 120.0(4) . .
C18 C17 C22 117.2(5) . .
C18 C17 C14 121.6(5) . .
C22 C17 C14 121.2(5) . .
C19 C18 C17 120.6(6) . .
C19 C18 H18 119.7 . .
C17 C18 H18 119.7 . .
C18 C19 C20 121.6(6) . .
C18 C19 H19 119.2 . .
C20 C19 H19 119.2 . .
C21 C20 C19 116.7(6) . .
C21 C20 C24 120.0(7) . .
C19 C20 C24 123.2(7) . .
C22 C21 C20 122.6(6) . .
C22 C21 H21 118.7 . .
C20 C21 H21 118.7 . .
C21 C22 C17 121.3(6) . .
C21 C22 H22 119.3 . .
C17 C22 H22 119.4 . .
C24 C23 H23A 109.5 . .
C24 C23 H23B 109.5 . .
H23A C23 H23B 109.5 . .
C24 C23 H23C 109.5 . .
H23A C23 H23C 109.5 . .
H23B C23 H23C 109.5 . .
C25 C24 C23 117.5(8) . .
C25 C24 C20 113.8(8) . .
C23 C24 C20 112.0(8) . .
C25 C24 H24 103.9 . .
C23 C24 H24 103.9 . .
C20 C24 H24 103.9 . .
C24 C25 H25A 109.5 . .
C24 C25 H25B 109.5 . .
H25A C25 H25B 109.5 . .
C24 C25 H25C 109.5 . .
H25A C25 H25C 109.5 . .
H25B C25 H25C 109.5 . .
C30 C26 C27 115.8(5) . .
C30 C26 C16 122.8(5) . .
C27 C26 C16 121.4(5) . .
C28 C27 C26 120.6(5) . .
C28 C27 H27 119.7 . .
C26 C27 H27 119.7 . .
N9 C28 C27 124.0(5) . .
N9 C28 H28 118.0 . .
C27 C28 H28 118.0 . .
N9 C29 C30 124.5(5) . .
N9 C29 H29 117.8 . .
C30 C29 H29 117.8 . .
C29 C30 C26 120.0(5) . .
C29 C30 H30 120.0 . .
C26 C30 H30 120.0 . .
N10 C31 C32 124.0(5) . .
N10 C31 H31 118.0 . .
C32 C31 H31 118.0 . .
C31 C32 C33 120.2(5) . .
C31 C32 H32 119.9 . .
C33 C32 H32 119.9 . .
C34 C33 C32 116.0(5) . .
C34 C33 C36 120.7(5) . .
C32 C33 C36 123.3(5) . .
C35 C34 C33 119.8(5) . .
C35 C34 H34 120.1 . .
C33 C34 H34 120.1 . .
N10 C35 C34 124.7(5) . .
N10 C35 H35 117.6 . .
C34 C35 H35 117.6 . .
N11 C36 C37 122.3(5) . .
N11 C36 C33 115.7(4) . .
C37 C36 C33 122.0(5) . .
C38 C37 C36 119.7(5) . .
C38 C37 H37 120.2 . .
C36 C37 H37 120.2 . .
C37 C38 C39 117.5(5) . .
C37 C38 C41 123.5(5) . .
C39 C38 C41 118.9(5) . .
C40 C39 C38 120.3(5) . .
C40 C39 H39 119.8 . .
C38 C39 H39 119.8 . .
N11 C40 C39 122.1(5) . .
N11 C40 C50 116.6(4) . .
C39 C40 C50 121.3(5) . .
C42 C41 C46 120.0(6) . .
C42 C41 C38 121.2(7) . .
C46 C41 C38 118.6(6) . .
C41 C42 C43 119.7(7) . .
C41 C42 H42 120.1 . .
C43 C42 H42 120.1 . .
C44 C43 C42 120.2(7) . .
C44 C43 H43 119.9 . .
C42 C43 H43 119.9 . .
C43 C44 C45 120.2(6) . .
C43 C44 C48 124.1(6) . .
C45 C44 C48 115.5(7) . .
C44 C45 C46 119.4(7) . .
C44 C45 H45 120.3 . .
C46 C45 H45 120.3 . .
C41 C46 C45 120.3(7) . .
C41 C46 H46 119.9 . .
C45 C46 H46 119.9 . .
C48 C47 H47A 109.5 . .
C48 C47 H47B 109.5 . .
H47A C47 H47B 109.5 . .
C48 C47 H47C 109.5 . .
H47A C47 H47C 109.5 . .
H47B C47 H47C 109.5 . .
C47 C48 C49 111.2(7) . .
C47 C48 C44 112.9(6) . .
C49 C48 C44 107.7(6) . .
C47 C48 H48 108.3 . .
C49 C48 H48 108.3 . .
C44 C48 H48 108.3 . .
C48 C49 H49A 109.5 . .
C48 C49 H49B 109.5 . .
H49A C49 H49B 109.5 . .
C48 C49 H49C 109.5 . .
H49A C49 H49C 109.5 . .
H49B C49 H49C 109.5 . .
C51 C50 C54 115.8(5) . .
C51 C50 C40 122.5(5) . .
C54 C50 C40 121.7(5) . .
C52 C51 C50 120.7(5) . .
C52 C51 H51 119.7 . .
C50 C51 H51 119.7 . .
N12 C52 C51 123.8(5) . .
N12 C52 H52 118.1 . .
C51 C52 H52 118.1 . .
N12 C53 C54 124.5(5) . .
N12 C53 H53 117.7 . .
C54 C53 H53 117.7 . .
C53 C54 C50 119.8(5) . .
C53 C54 H54 120.1 . .
C50 C54 H54 120.1 . .
N13 C55 C56 123.5(5) . .
N13 C55 H55 118.2 . .
C56 C55 H55 118.2 . .
C55 C56 C57 120.0(5) . .
C55 C56 H56 120.0 . .
C57 C56 H56 120.0 . .
C58 C57 C56 116.8(5) . .
C58 C57 C60 120.8(5) . .
C56 C57 C60 122.4(5) . .
C57 C58 C59 120.2(6) . .
C57 C58 H58 119.9 . .
C59 C58 H58 119.9 . .
N13 C59 C58 122.8(5) . .
N13 C59 H59 118.6 . .
C58 C59 H59 118.6 . .
N14 C60 C61 123.5(5) . .
N14 C60 C57 116.2(5) . .
C61 C60 C57 120.2(5) . .
C60 C61 C62 119.6(5) . .
C60 C61 H61 120.2 . .
C62 C61 H61 120.2 . .
C61 C62 C63 116.8(5) . .
C61 C62 C65 121.4(5) . .
C63 C62 C65 121.8(5) . .
C64 C63 C62 120.0(5) . .
C64 C63 H63 120.0 . .
C62 C63 H63 120.0 . .
N14 C64 C63 123.0(5) . .
N14 C64 C74 115.6(5) . .
C63 C64 C74 121.4(5) . .
C66 C65 C70 116.7(6) . .
C66 C65 C62 121.7(5) . .
C70 C65 C62 121.6(5) . .
C65 C66 C67 121.2(6) . .
C65 C66 H66 119.4 . .
C67 C66 H66 119.4 . .
C68 C67 C66 122.2(7) . .
C68 C67 H67 118.9 . .
C66 C67 H67 118.9 . .
C67 C68 C69 117.3(6) . .
C67 C68 C72 123.3(7) . .
C69 C68 C72 119.4(7) . .
C68 C69 C70 120.5(6) . .
C68 C69 H69 119.7 . .
C70 C69 H69 119.7 . .
C65 C70 C69 122.1(6) . .
C65 C70 H70 119.0 . .
C69 C70 H70 119.0 . .
C78 C74 C75 116.0(5) . .
C78 C74 C64 122.6(5) . .
C75 C74 C64 121.4(5) . .
C76 C75 C74 120.6(5) . .
C76 C75 H75 119.7 . .
C74 C75 H75 119.7 . .
N15 C76 C75 122.9(6) . .
N15 C76 H76 118.6 . .
C75 C76 H76 118.6 . .
N15 C77 C78 123.5(6) . .
N15 C77 H77 118.3 . .
C78 C77 H77 118.3 . .
C74 C78 C77 120.9(6) . .
C74 C78 H78 119.6 . .
C77 C78 H78 119.6 . .
C1 N1 Cu1 178.1(5) . .
C2 N2 Cu2 176.7(6) . .
C3 N3 Cu3 172.5(5) . .
C4 N4 Cu5 175.3(5) . .
C5 N5 Cu6 176.6(5) . .
C6 N6 Cu4 178.0(6) . 4_556
C11 N7 C7 116.4(5) . .
C11 N7 Cu3 121.4(4) . .
C7 N7 Cu3 122.0(4) . .
C12 N8 C16 115.9(4) . .
C28 N9 C29 115.1(5) . .
C28 N9 Cu4 118.4(4) . .
C29 N9 Cu4 126.5(4) . .
C31 N10 C35 115.1(4) . .
C31 N10 Cu5 122.8(4) . .
C35 N10 Cu5 122.0(4) . .
C36 N11 C40 118.0(4) . .
C52 N12 C53 115.4(5) . .
C52 N12 Cu1 123.1(4) . 4_466
C53 N12 Cu1 121.5(4) . 4_466
C55 N13 C59 116.7(5) . .
C55 N13 Cu6 121.2(4) . .
C59 N13 Cu6 122.0(4) . .
C60 N14 C64 117.0(5) . .
C77 N15 C76 116.1(5) . .
C77 N15 Cu2 119.1(4) . 4_556
C76 N15 Cu2 124.7(4) . 4_556
C73 C72 C71' 116.3(14) . .
C73 C72 C68 112.8(7) . .
C71' C72 C68 114.2(11) . .
C73 C72 C71 106.2(17) . .
C71' C72 C71 13(3) . .
C68 C72 C71 114.1(16) . .
C73 C72 H72 107.8 . .
C71' C72 H72 96.1 . .
C68 C72 H72 107.8 . .
C71 C72 H72 107.8 . .
C72 C71 H71A 109.5 . .
C72 C71 H71B 109.5 . .
H71A C71 H71B 109.5 . .
C72 C71 H71C 109.5 . .
H71A C71 H71C 109.5 . .
H71B C71 H71C 109.5 . .
C72 C71' H71D 109.5 . .
C72 C71' H71E 109.5 . .
H71D C71' H71E 109.5 . .
C72 C71' H71F 109.5 . .
H71D C71' H71F 109.5 . .
H71E C71' H71F 109.5 . .
C72 C73 H73A 109.5 . .
C72 C73 H73B 109.5 . .
H73A C73 H73B 109.5 . .
C72 C73 H73C 109.5 . .
H73A C73 H73C 109.5 . .
H73B C73 H73C 109.5 . .

loop_
_geom_bond_atom_site_label_1
_geom_bond_atom_site_label_2
_geom_bond_distance
_geom_bond_site_symmetry_2
Cu1 C3 1.883(5) 4_575
Cu1 N1 1.938(7) .
Cu1 N12 2.069(4) 4_665
Cu2 C1 1.881(5) .
Cu2 N2 1.935(6) .
Cu2 N15 2.095(5) 4
Cu3 C2 1.867(5) .
Cu3 N3 1.909(6) .
Cu3 N7 2.103(4) .
Cu4 C4 1.886(5) .
Cu4 N6 1.925(7) 4
Cu4 N9 2.082(4) .
Cu5 C5 1.875(5) .
Cu5 N4 1.941(7) .
Cu5 N10 2.051(4) .
Cu6 C6 1.870(5) .
Cu6 N5 1.920(7) .
Cu6 N13 2.109(4) .
C1 N1 1.126(7) .
C2 N2 1.115(7) .
C3 N3 1.148(7) .
C3 Cu1 1.883(5) 4_576
C4 N4 1.124(7) .
C5 N5 1.147(7) .
C6 N6 1.110(7) .
C7 N7 1.330(7) .
C7 C8 1.370(7) .
C7 H7 0.9300 .
C8 C9 1.374(7) .
C8 H8 0.9300 .
C9 C10 1.384(7) .
C9 C12 1.499(7) .
C10 C11 1.384(7) .
C10 H10 0.9300 .
C11 N7 1.322(6) .
C11 H11 0.9300 .
C12 N8 1.334(6) .
C12 C13 1.382(7) .
C13 C14 1.384(7) .
C13 H13 0.9300 .
C14 C15 1.386(7) .
C14 C17 1.491(7) .
C15 C16 1.388(7) .
C15 H15 0.9300 .
C16 N8 1.349(6) .
C16 C26 1.485(7) .
C17 C18 1.385(7) .
C17 C22 1.396(7) .
C18 C19 1.380(8) .
C18 H18 0.9300 .
C19 C20 1.396(9) .
C19 H19 0.9300 .
C20 C21 1.365(8) .
C20 C24 1.541(9) .
C21 C22 1.353(7) .
C21 H21 0.9300 .
C22 H22 0.9300 .
C23 C24 1.474(12) .
C23 H23A 0.9600 .
C23 H23B 0.9600 .
C23 H23C 0.9600 .
C24 C25 1.450(11) .
C24 H24 0.9800 .
C25 H25A 0.9600 .
C25 H25B 0.9600 .
C25 H25C 0.9600 .
C26 C30 1.375(7) .
C26 C27 1.386(7) .
C27 C28 1.367(7) .
C27 H27 0.9300 .
C28 N9 1.330(7) .
C28 H28 0.9300 .
C29 N9 1.342(6) .
C29 C30 1.369(7) .
C29 H29 0.9300 .
C30 H30 0.9300 .
C31 N10 1.330(6) .
C31 C32 1.375(7) .
C31 H31 0.9300 .
C32 C33 1.385(7) .
C32 H32 0.9300 .
C33 C34 1.378(7) .
C33 C36 1.488(7) .
C34 C35 1.372(7) .
C34 H34 0.9300 .
C35 N10 1.334(6) .
C35 H35 0.9300 .
C36 N11 1.342(6) .
C36 C37 1.392(7) .
C37 C38 1.379(7) .
C37 H37 0.9300 .
C38 C39 1.385(7) .
C38 C41 1.505(8) .
C39 C40 1.377(7) .
C39 H39 0.9300 .
C40 N11 1.346(6) .
C40 C50 1.482(7) .
C41 C42 1.358(9) .
C41 C46 1.387(9) .
C42 C43 1.426(9) .
C42 H42 0.9300 .
C43 C44 1.352(8) .
C43 H43 0.9300 .
C44 C45 1.394(9) .
C44 C48 1.568(8) .
C45 C46 1.397(8) .
C45 H45 0.9300 .
C46 H46 0.9300 .
C47 C48 1.532(10) .
C47 H47A 0.9600 .
C47 H47B 0.9600 .
C47 H47C 0.9600 .
C48 C49 1.563(10) .
C48 H48 0.9800 .
C49 H49A 0.9600 .
C49 H49B 0.9600 .
C49 H49C 0.9600 .
C50 C51 1.382(7) .
C50 C54 1.387(7) .
C51 C52 1.365(7) .
C51 H51 0.9300 .
C52 N12 1.333(7) .
C52 H52 0.9300 .
C53 N12 1.336(6) .
C53 C54 1.365(7) .
C53 H53 0.9300 .
C54 H54 0.9300 .
C55 N13 1.327(6) .
C55 C56 1.375(7) .
C55 H55 0.9300 .
C56 C57 1.385(7) .
C56 H56 0.9300 .
C57 C58 1.375(8) .
C57 C60 1.480(7) .
C58 C59 1.381(8) .
C58 H58 0.9300 .
C59 N13 1.347(7) .
C59 H59 0.9300 .
C60 N14 1.337(6) .
C60 C61 1.384(7) .
C61 C62 1.385(7) .
C61 H61 0.9300 .
C62 C63 1.398(7) .
C62 C65 1.484(7) .
C63 C64 1.378(7) .
C63 H63 0.9300 .
C64 N14 1.340(6) .
C64 C74 1.504(7) .
C65 C66 1.373(7) .
C65 C70 1.386(7) .
C66 C67 1.385(8) .
C66 H66 0.9300 .
C67 C68 1.370(9) .
C67 H67 0.9300 .
C68 C69 1.382(9) .
C68 C72 1.526(9) .
C69 C70 1.388(8) .
C69 H69 0.9300 .
C70 H70 0.9300 .
C74 C78 1.355(7) .
C74 C75 1.380(8) .
C75 C76 1.369(8) .
C75 H75 0.9300 .
C76 N15 1.344(7) .
C76 H76 0.9300 .
C77 N15 1.317(7) .
C77 C78 1.381(8) .
C77 H77 0.9300 .
C78 H78 0.9300 .
N6 Cu4 1.925(7) 4_556
N12 Cu1 2.069(4) 4_466
N15 Cu2 2.095(5) 4_556
C72 C73 1.477(11) .
C72 C71' 1.485(15) .
C72 C71 1.531(18) .
C72 H72 0.9800 .
C71 H71A 0.9600 .
C71 H71B 0.9600 .
C71 H71C 0.9600 .
C71' H71D 0.9600 .
C71' H71E 0.9600 .
C71' H71F 0.9600 .
C73 H73A 0.9600 .
C73 H73B 0.9600 .
C73 H73C 0.9600 .
